data_2244075
loop_
_publ_author_name
'Mahesha, Ninganayaka'
'Kiran Kumar, Haruvegowda'
'Yathirajan, Hemmige S.'
'Foro, Sabine'
'Abdelbaky, Mohammed S. M.'
'Garcia-Granda, Santiago'

_publ_section_title
;
 Crystal structures of six 4-(4-nitrophenyl)piperazin-1-ium salts
;
_journal_coeditor_code EX2056
_journal_issue 5
_journal_name_full 'Acta Crystallographica Section E'
_journal_page_first
;
;
_journal_paper_doi 10.1107/S2056989022004157
_journal_volume 78
_journal_year 2022
_chemical_formula_iupac 'C10 H14 N3 O2 +, C7 H4 Br O2 -, 2H2 O'
_chemical_formula_moiety 'C10 H14 N3 O2 +, C7 H4 Br O2 -, 2(H2 O)'
_chemical_formula_sum 'C17 H22 Br N3 O6'
_chemical_formula_weight 444.28
_chemical_name_systematic
;
4-(4-Nitrophenyl)piperazin-1-ium 4-bromobenzoate dihydrate
;
_space_group_IT_number 2
_space_group_name_Hall '-P 1'
_space_group_name_H-M_alt 'P -1'
_symmetry_cell_setting triclinic
_symmetry_space_group_name_Hall '-P 1'
_symmetry_space_group_name_H-M 'P -1'
_atom_sites_solution_hydrogens mixed
_atom_sites_solution_primary direct
_atom_sites_solution_secondary direct
_audit_conform_dict_name cif_core.dic
_audit_conform_dict_version 2.4.5
_audit_creation_method 'WinGX routine CIF_UPDATE'
_cell_angle_alpha 94.460(10)
_cell_angle_beta 95.040(10)
_cell_angle_gamma 104.71(2)
_cell_formula_units_Z 2
_cell_length_a 7.7380(10)
_cell_length_b 9.3200(10)
_cell_length_c 13.949(2)
_cell_measurement_reflns_used 6123
_cell_measurement_temperature 293(2)
_cell_measurement_theta_max 25.343
_cell_measurement_theta_min 2.962
_cell_volume 964.0(2)
_computing_cell_refinement
;
CrysAlis RED (Oxford Diffraction, 2009)
;
_computing_data_collection
;
CrysAlis CCD (Oxford Diffraction, 2009)
;
_computing_data_reduction
;
CrysAlis RED (Oxford Diffraction, 2009)
;
_computing_molecular_graphics
;
Mercury (Macrae <i>et al.</i>,  2020)
;
_computing_publication_material
;
SHELXL2014 (Sheldrick, 2015b), PLATON (Spek, 2020) and publCIF
(Westrip, 2010)
;
_computing_structure_refinement
;
SHELXL2014 (Sheldrick, 2015b)
;
_computing_structure_solution
;
SHELXT (Sheldrick, 2015a)
;
_diffrn_ambient_temperature 293(2)
_diffrn_detector 'Sapphire CCD'
_diffrn_measured_fraction_theta_full 0.998
_diffrn_measured_fraction_theta_max 0.998
_diffrn_measurement_device_type 'Oxford Diffraction Xcalibur'
_diffrn_measurement_method '\w scans'
_diffrn_radiation_probe x-ray
_diffrn_radiation_type MoK\a
_diffrn_radiation_wavelength 0.71073
_diffrn_reflns_av_R_equivalents 0.0191
_diffrn_reflns_av_unetI/netI 0.0289
_diffrn_reflns_limit_h_max 8
_diffrn_reflns_limit_h_min -9
_diffrn_reflns_limit_k_max 11
_diffrn_reflns_limit_k_min -6
_diffrn_reflns_limit_l_max 16
_diffrn_reflns_limit_l_min -16
_diffrn_reflns_number 6123
_diffrn_reflns_theta_full 25.242
_diffrn_reflns_theta_max 25.343
_diffrn_reflns_theta_min 2.962
_exptl_absorpt_coefficient_mu 2.171
_exptl_absorpt_correction_T_max 0.422
_exptl_absorpt_correction_T_min 0.367
_exptl_absorpt_correction_type multi-scan
_exptl_absorpt_process_details
;
(CrysAlis RED; Oxford Diffraction, 2009)
;
_exptl_crystal_colour yellow
_exptl_crystal_density_diffrn 1.531
_exptl_crystal_density_method 'not measured'
_exptl_crystal_description prism
_exptl_crystal_F_000 456
_exptl_crystal_size_max 0.48
_exptl_crystal_size_mid 0.44
_exptl_crystal_size_min 0.24
_refine_diff_density_max 0.501
_refine_diff_density_min -0.513
_refine_ls_extinction_method none
_refine_ls_goodness_of_fit_ref 1.041
_refine_ls_hydrogen_treatment mixed
_refine_ls_matrix_type full
_refine_ls_number_constraints 0
_refine_ls_number_parameters 262
_refine_ls_number_reflns 3528
_refine_ls_number_restraints 6
_refine_ls_restrained_S_all 1.041
_refine_ls_R_factor_all 0.0549
_refine_ls_R_factor_gt 0.0366
_refine_ls_shift/su_max 0
_refine_ls_shift/su_mean 0
_refine_ls_structure_factor_coef Fsqd
_refine_ls_weighting_details 'w=1/[\s^2^(Fo^2^)+(0.0623P)^2^] where P=(Fo^2^+2Fc^2^)/3'
_refine_ls_weighting_scheme calc
_refine_ls_wR_factor_gt 0.0984
_refine_ls_wR_factor_ref 0.1036
_reflns_number_gt 2520
_reflns_number_total 3536
_reflns_threshold_expression 'I > 2\s(I)'
_cod_data_source_file ex2056sup1.cif
_cod_data_source_block I
_cod_database_code 2244075

loop_
_symmetry_equiv_pos_as_xyz
'x, y, z'
'-x, -y, -z'

loop_
_atom_site_type_symbol
_atom_site_label
_atom_site_fract_x
_atom_site_fract_y
_atom_site_fract_z
_atom_site_U_iso_or_equiv
_atom_site_adp_type
_atom_site_calc_flag
_atom_site_occupancy
_atom_site_disorder_assembly
_atom_site_disorder_group
O O1 0.9273(3) 0.7891(3) 0.53814(19) 0.0873(8) Uani d 1 . .
O O2 0.6916(3) 0.6357(3) 0.57409(17) 0.0767(6) Uani d 1 . .
N N1 0.3360(2) 1.0060(2) 0.29246(14) 0.0392(5) Uani d 1 . .
N N2 0.1306(3) 1.1025(2) 0.13987(16) 0.0433(5) Uani d 1 . .
N N3 0.7641(3) 0.7395(3) 0.53118(17) 0.0537(6) Uani d 1 . .
C C1 0.4412(3) 0.9374(2) 0.34950(16) 0.0353(5) Uani d 1 . .
C C2 0.6297(3) 0.9791(3) 0.35426(19) 0.0462(6) Uani d 1 . .
H H2 0.685335 1.050743 0.316027 0.055 Uiso calc 1 . .
C C3 0.7335(3) 0.9160(3) 0.4144(2) 0.0479(6) Uani d 1 . .
H H3 0.858174 0.947226 0.418128 0.057 Uiso calc 1 . .
C C4 0.6524(3) 0.8067(3) 0.46921(17) 0.0401(6) Uani d 1 . .
C C5 0.4678(3) 0.7621(3) 0.46618(18) 0.0460(6) Uani d 1 . .
H H5 0.414057 0.688671 0.503722 0.055 Uiso calc 1 . .
C C6 0.3636(3) 0.8264(3) 0.40761(18) 0.0430(6) Uani d 1 . .
H H6 0.239197 0.796118 0.406198 0.052 Uiso calc 1 . .
C C7 0.4258(3) 1.1047(3) 0.2239(2) 0.0479(6) Uani d 1 . .
H H7A 0.454966 1.044787 0.17075 0.058 Uiso calc 1 . .
H H7B 0.537417 1.169773 0.256358 0.058 Uiso calc 1 . .
C C8 0.3088(3) 1.1978(3) 0.1846(2) 0.0493(7) Uani d 1 . .
H H8A 0.29158 1.266385 0.236558 0.059 Uiso calc 1 . .
H H8B 0.368224 1.256083 0.136469 0.059 Uiso calc 1 . .
C C9 0.0406(3) 1.0114(3) 0.2121(2) 0.0495(6) Uani d 1 . .
H H9A -0.074749 0.948618 0.182599 0.059 Uiso calc 1 . .
H H9B 0.01919 1.076165 0.265103 0.059 Uiso calc 1 . .
C C10 0.1561(3) 0.9148(3) 0.2506(2) 0.0462(6) Uani d 1 . .
H H10A 0.097528 0.858526 0.29974 0.055 Uiso calc 1 . .
H H10B 0.168666 0.844357 0.1984 0.055 Uiso calc 1 . .
Br Br1 0.91659(5) 0.45794(4) 0.33416(3) 0.08360(18) Uani d 1 . .
O O3 0.4483(2) 0.78822(19) 0.01696(15) 0.0543(5) Uani d 1 . .
O O4 0.2197(2) 0.63974(18) 0.07787(14) 0.0505(5) Uani d 1 . .
C C11 0.5153(3) 0.6356(2) 0.13620(18) 0.0350(5) Uani d 1 . .
C C12 0.6851(3) 0.6376(3) 0.10986(19) 0.0431(6) Uani d 1 . .
H H12 0.71881 0.674975 0.052451 0.052 Uiso calc 1 . .
C C13 0.8046(3) 0.5846(3) 0.1680(2) 0.0499(7) Uani d 1 . .
H H13 0.916747 0.583844 0.149142 0.06 Uiso calc 1 . .
C C14 0.7551(3) 0.5332(3) 0.2538(2) 0.0466(6) Uani d 1 . .
C C15 0.5891(3) 0.5325(3) 0.28271(19) 0.0459(6) Uani d 1 . .
H H15 0.55828 0.499101 0.341588 0.055 Uiso calc 1 . .
C C16 0.4690(3) 0.5821(2) 0.22315(19) 0.0424(6) Uani d 1 . .
H H16 0.35572 0.579557 0.241532 0.051 Uiso calc 1 . .
C C17 0.3848(3) 0.6919(2) 0.07250(19) 0.0391(6) Uani d 1 . .
O O5 0.7579(2) 0.01738(19) 0.02770(14) 0.0468(4) Uani d 1 . .
O O6 0.0305(3) 0.3352(2) 0.06917(16) 0.0581(5) Uani d 1 . .
H H21 0.143(4) 1.051(3) 0.0892(17) 0.07 Uiso d 1 . .
H H22 0.075(4) 1.160(3) 0.118(2) 0.07 Uiso d 1 . .
H H1W 0.674(3) -0.053(3) 0.031(2) 0.07 Uiso d 1 . .
H H2W 0.720(4) 0.088(3) 0.018(2) 0.07 Uiso d 1 . .
H H4W 0.095(4) 0.421(2) 0.080(2) 0.07 Uiso d 1 . .
H H3W -0.041(4) 0.331(3) 0.0257(18) 0.07 Uiso d 1 . .

loop_
_atom_site_aniso_label
_atom_site_aniso_U_11
_atom_site_aniso_U_22
_atom_site_aniso_U_33
_atom_site_aniso_U_12
_atom_site_aniso_U_13
_atom_site_aniso_U_23
O1 0.0490(13) 0.0892(16) 0.122(2) 0.0142(11) -0.0189(13) 0.0497(15)
O2 0.0701(14) 0.0858(15) 0.0809(16) 0.0235(12) -0.0004(12) 0.0500(13)
N1 0.0347(10) 0.0406(11) 0.0417(11) 0.0091(8) -0.0042(9) 0.0124(9)
N2 0.0459(12) 0.0431(12) 0.0435(13) 0.0189(10) -0.0065(10) 0.0088(10)
N3 0.0542(15) 0.0524(13) 0.0551(14) 0.0173(11) -0.0090(12) 0.0161(11)
C1 0.0396(13) 0.0344(12) 0.0327(13) 0.0132(10) -0.0010(10) 0.0026(10)
C2 0.0378(14) 0.0518(15) 0.0515(16) 0.0111(11) 0.0047(12) 0.0229(12)
C3 0.0361(13) 0.0503(15) 0.0583(17) 0.0125(11) -0.0001(12) 0.0145(13)
C4 0.0441(14) 0.0411(13) 0.0363(13) 0.0156(11) -0.0037(11) 0.0060(11)
C5 0.0489(15) 0.0463(14) 0.0429(15) 0.0100(11) 0.0016(12) 0.0177(11)
C6 0.0339(12) 0.0498(14) 0.0455(15) 0.0093(11) 0.0025(11) 0.0145(12)
C7 0.0416(14) 0.0450(14) 0.0524(16) 0.0036(11) -0.0082(12) 0.0166(12)
C8 0.0558(16) 0.0385(13) 0.0499(16) 0.0096(12) -0.0116(13) 0.0117(11)
C9 0.0392(14) 0.0603(16) 0.0517(16) 0.0187(12) -0.0040(12) 0.0138(13)
C10 0.0354(13) 0.0487(14) 0.0530(16) 0.0077(11) -0.0030(12) 0.0159(12)
Br1 0.0734(3) 0.0942(3) 0.0856(3) 0.0319(2) -0.02375(19) 0.0272(2)
O3 0.0418(10) 0.0434(10) 0.0808(13) 0.0119(8) 0.0005(9) 0.0298(9)
O4 0.0291(9) 0.0497(10) 0.0727(13) 0.0090(7) 0.0003(8) 0.0169(9)
C11 0.0330(12) 0.0242(11) 0.0468(14) 0.0078(9) -0.0007(11) 0.0021(10)
C12 0.0403(14) 0.0432(13) 0.0504(16) 0.0160(11) 0.0087(12) 0.0125(11)
C13 0.0345(13) 0.0548(15) 0.0659(19) 0.0194(11) 0.0057(13) 0.0145(14)
C14 0.0443(15) 0.0381(13) 0.0548(17) 0.0096(11) -0.0109(13) 0.0102(12)
C15 0.0500(16) 0.0433(14) 0.0403(15) 0.0053(11) -0.0007(12) 0.0082(11)
C16 0.0376(13) 0.0378(13) 0.0499(16) 0.0068(10) 0.0051(12) 0.0034(11)
C17 0.0375(13) 0.0266(11) 0.0533(16) 0.0108(10) -0.0010(11) 0.0032(11)
O5 0.0370(10) 0.0413(10) 0.0619(12) 0.0103(7) -0.0023(9) 0.0133(9)
O6 0.0491(12) 0.0429(10) 0.0816(15) 0.0141(8) -0.0142(10) 0.0195(10)

loop_
_atom_type_symbol
_atom_type_description
_atom_type_scat_dispersion_real
_atom_type_scat_dispersion_imag
_atom_type_scat_source
C C 0.0033 0.0016 'International Tables Vol C Tables 4.2.6.8 and 6.1.1.4'
H H 0 0 'International Tables Vol C Tables 4.2.6.8 and 6.1.1.4'
Br Br -0.2901 2.4595 'International Tables Vol C Tables 4.2.6.8 and 6.1.1.4'
N N 0.0061 0.0033 'International Tables Vol C Tables 4.2.6.8 and 6.1.1.4'
O O 0.0106 0.006 'International Tables Vol C Tables 4.2.6.8 and 6.1.1.4'

loop_
_geom_angle_atom_site_label_1
_geom_angle_atom_site_label_2
_geom_angle_atom_site_label_3
_geom_angle_site_symmetry_1
_geom_angle_site_symmetry_3
_geom_angle
_geom_angle_publ_flag
C1 N1 C7 . . 117.46(19) ?
C1 N1 C10 . . 117.30(18) ?
C7 N1 C10 . . 112.08(19) ?
C9 N2 C8 . . 109.8(2) ?
C9 N2 H21 . . 113(2) ?
C8 N2 H21 . . 110(2) ?
C9 N2 H22 . . 115(2) ?
C8 N2 H22 . . 106(2) ?
H21 N2 H22 . . 102(3) ?
O2 N3 O1 . . 122.4(2) ?
O2 N3 C4 . . 118.8(2) ?
O1 N3 C4 . . 118.8(2) ?
N1 C1 C2 . . 121.5(2) ?
N1 C1 C6 . . 121.4(2) ?
C2 C1 C6 . . 117.1(2) ?
C3 C2 C1 . . 121.2(2) ?
C3 C2 H2 . . 119.4 ?
C1 C2 H2 . . 119.4 ?
C2 C3 C4 . . 119.9(2) ?
C2 C3 H3 . . 120 ?
C4 C3 H3 . . 120 ?
C3 C4 C5 . . 120.6(2) ?
C3 C4 N3 . . 119.2(2) ?
C5 C4 N3 . . 120.2(2) ?
C6 C5 C4 . . 119.8(2) ?
C6 C5 H5 . . 120.1 ?
C4 C5 H5 . . 120.1 ?
C5 C6 C1 . . 121.4(2) ?
C5 C6 H6 . . 119.3 ?
C1 C6 H6 . . 119.3 ?
N1 C7 C8 . . 111.5(2) ?
N1 C7 H7A . . 109.3 ?
C8 C7 H7A . . 109.3 ?
N1 C7 H7B . . 109.3 ?
C8 C7 H7B . . 109.3 ?
H7A C7 H7B . . 108 ?
N2 C8 C7 . . 111.17(19) ?
N2 C8 H8A . . 109.4 ?
C7 C8 H8A . . 109.4 ?
N2 C8 H8B . . 109.4 ?
C7 C8 H8B . . 109.4 ?
H8A C8 H8B . . 108 ?
N2 C9 C10 . . 110.3(2) ?
N2 C9 H9A . . 109.6 ?
C10 C9 H9A . . 109.6 ?
N2 C9 H9B . . 109.6 ?
C10 C9 H9B . . 109.6 ?
H9A C9 H9B . . 108.1 ?
N1 C10 C9 . . 111.3(2) ?
N1 C10 H10A . . 109.4 ?
C9 C10 H10A . . 109.4 ?
N1 C10 H10B . . 109.4 ?
C9 C10 H10B . . 109.4 ?
H10A C10 H10B . . 108 ?
C16 C11 C12 . . 118.6(2) ?
C16 C11 C17 . . 120.5(2) ?
C12 C11 C17 . . 120.9(2) ?
C13 C12 C11 . . 120.9(2) ?
C13 C12 H12 . . 119.5 ?
C11 C12 H12 . . 119.5 ?
C14 C13 C12 . . 119.0(2) ?
C14 C13 H13 . . 120.5 ?
C12 C13 H13 . . 120.5 ?
C13 C14 C15 . . 121.4(2) ?
C13 C14 Br1 . . 119.7(2) ?
C15 C14 Br1 . . 118.9(2) ?
C14 C15 C16 . . 119.2(2) ?
C14 C15 H15 . . 120.4 ?
C16 C15 H15 . . 120.4 ?
C15 C16 C11 . . 120.9(2) ?
C15 C16 H16 . . 119.6 ?
C11 C16 H16 . . 119.6 ?
O4 C17 O3 . . 124.3(2) ?
O4 C17 C11 . . 117.8(2) ?
O3 C17 C11 . . 117.9(2) ?
H1W O5 H2W . . 108(3) ?
H4W O6 H3W . . 109(3) ?

loop_
_geom_bond_atom_site_label_1
_geom_bond_atom_site_label_2
_geom_bond_site_symmetry_2
_geom_bond_distance
_geom_bond_publ_flag
O1 N3 . 1.222(3) ?
O2 N3 . 1.217(3) ?
N1 C1 . 1.391(3) ?
N1 C7 . 1.474(3) ?
N1 C10 . 1.477(3) ?
N2 C9 . 1.476(4) ?
N2 C8 . 1.490(3) ?
N2 H21 . 0.850(17) ?
N2 H22 . 0.833(18) ?
N3 C4 . 1.454(3) ?
C1 C2 . 1.405(3) ?
C1 C6 . 1.410(3) ?
C2 C3 . 1.376(3) ?
C2 H2 . 0.93 ?
C3 C4 . 1.377(4) ?
C3 H3 . 0.93 ?
C4 C5 . 1.378(4) ?
C5 C6 . 1.372(3) ?
C5 H5 . 0.93 ?
C6 H6 . 0.93 ?
C7 C8 . 1.502(3) ?
C7 H7A . 0.97 ?
C7 H7B . 0.97 ?
C8 H8A . 0.97 ?
C8 H8B . 0.97 ?
C9 C10 . 1.516(3) ?
C9 H9A . 0.97 ?
C9 H9B . 0.97 ?
C10 H10A . 0.97 ?
C10 H10B . 0.97 ?
Br1 C14 . 1.906(2) ?
O3 C17 . 1.264(3) ?
O4 C17 . 1.257(3) ?
C11 C16 . 1.388(3) ?
C11 C12 . 1.391(3) ?
C11 C17 . 1.506(3) ?
C12 C13 . 1.385(3) ?
C12 H12 . 0.93 ?
C13 C14 . 1.374(4) ?
C13 H13 . 0.93 ?
C14 C15 . 1.378(4) ?
C15 C16 . 1.382(3) ?
C15 H15 . 0.93 ?
C16 H16 . 0.93 ?
O5 H1W . 0.802(17) ?
O5 H2W . 0.802(17) ?
O6 H4W . 0.823(17) ?
O6 H3W . 0.778(18) ?

loop_
_geom_hbond_atom_site_label_D
_geom_hbond_atom_site_label_H
_geom_hbond_atom_site_label_A
_geom_hbond_site_symmetry_A
_geom_hbond_distance_DH
_geom_hbond_distance_HA
_geom_hbond_distance_DA
_geom_hbond_angle_DHA
_geom_hbond_publ_flag
N2 H21 O5 2_665 0.850(17) 1.99(2) 2.810(3) 162(3) yes
N2 H22 O6 1_565 0.833(18) 1.91(2) 2.707(3) 160(3) yes
C3 H3 O1 2_776 0.93 2.59 3.260(4) 129.8 yes
C13 H13 O4 1_655 0.93 2.57 3.483(3) 165.8 yes
C15 H15 O2 2_666 0.93 2.47 3.269(4) 144.2 yes
O5 H1W O3 1_545 0.802(17) 1.968(19) 2.759(2) 169(3) yes
O5 H2W O3 2_665 0.802(17) 2.00(2) 2.772(2) 161(3) yes
O6 H4W O4 . 0.823(17) 2.025(19) 2.832(3) 166(3) yes
O6 H3W O4 2_565 0.778(18) 1.992(19) 2.760(3) 169(3) yes

loop_
_geom_torsion_atom_site_label_1
_geom_torsion_atom_site_label_2
_geom_torsion_atom_site_label_3
_geom_torsion_atom_site_label_4
_geom_torsion_site_symmetry_1
_geom_torsion_site_symmetry_2
_geom_torsion_site_symmetry_3
_geom_torsion_site_symmetry_4
_geom_torsion
_geom_torsion_publ_flag
C7 N1 C1 C2 . . . . 10.7(3) ?
C10 N1 C1 C2 . . . . 148.9(2) ?
C7 N1 C1 C6 . . . . -171.5(2) ?
C10 N1 C1 C6 . . . . -33.3(3) ?
N1 C1 C2 C3 . . . . 176.8(2) ?
C6 C1 C2 C3 . . . . -1.1(4) ?
C1 C2 C3 C4 . . . . 2.0(4) ?
C2 C3 C4 C5 . . . . -1.6(4) ?
C2 C3 C4 N3 . . . . 179.0(2) ?
O2 N3 C4 C3 . . . . -174.9(3) ?
O1 N3 C4 C3 . . . . 5.0(4) ?
O2 N3 C4 C5 . . . . 5.7(4) ?
O1 N3 C4 C5 . . . . -174.4(3) ?
C3 C4 C5 C6 . . . . 0.5(4) ?
N3 C4 C5 C6 . . . . 179.9(2) ?
C4 C5 C6 C1 . . . . 0.3(4) ?
N1 C1 C6 C5 . . . . -177.9(2) ?
C2 C1 C6 C5 . . . . 0.0(4) ?
C1 N1 C7 C8 . . . . -166.7(2) ?
C10 N1 C7 C8 . . . . 53.0(3) ?
C9 N2 C8 C7 . . . . 58.1(3) ?
N1 C7 C8 N2 . . . . -55.1(3) ?
C8 N2 C9 C10 . . . . -58.5(3) ?
C1 N1 C10 C9 . . . . 165.8(2) ?
C7 N1 C10 C9 . . . . -53.9(3) ?
N2 C9 C10 N1 . . . . 56.8(3) ?
C16 C11 C12 C13 . . . . 1.3(3) ?
C17 C11 C12 C13 . . . . -179.4(2) ?
C11 C12 C13 C14 . . . . -1.7(4) ?
C12 C13 C14 C15 . . . . 0.4(4) ?
C12 C13 C14 Br1 . . . . 179.36(19) ?
C13 C14 C15 C16 . . . . 1.2(4) ?
Br1 C14 C15 C16 . . . . -177.75(18) ?
C14 C15 C16 C11 . . . . -1.6(3) ?
C12 C11 C16 C15 . . . . 0.4(3) ?
C17 C11 C16 C15 . . . . -178.9(2) ?
C16 C11 C17 O4 . . . . -26.9(3) ?
C12 C11 C17 O4 . . . . 153.8(2) ?
C16 C11 C17 O3 . . . . 153.3(2) ?
C12 C11 C17 O3 . . . . -26.0(3) ?

_cod_database_fobs_code 2244075
